data_4026982
loop_
_publ_author_name
'Ashutosh S. Singh'
'Shih-Sheng Sun'

_publ_contact_author_email SSSUN@CHEM.SINICA.EDU.TW
_publ_contact_author_name 'Shih-Sheng Sun'
_publ_section_title
;
 Recognition, Encapsulation, and Selective Fluorescence Sensing of Nitrate
 Anion by Neutral C3-Symmetric Tripodal Podands Bearing Amide
 Functionality
;
_journal_name_full 'Journal of Organic Chemistry'
_journal_page_first 1880
_journal_page_last 1890
_journal_paper_doi 10.1021/jo202502f
_journal_volume 77
_journal_year 2012
_chemical_formula_moiety 'C45 H39 Cl3 N5 O9'
_chemical_formula_sum 'C45 H39 Cl3 N5 O9'
_chemical_formula_weight 900.16
_chemical_name_systematic
;
 ?
;
_space_group_IT_number 147
_symmetry_cell_setting trigonal
_symmetry_space_group_name_Hall '-P 3'
_symmetry_space_group_name_H-M 'P -3'
_atom_sites_solution_hydrogens geom
_atom_sites_solution_primary direct
_atom_sites_solution_secondary difmap
_audit_creation_method SHELXL-97
_cell_angle_alpha 90.00
_cell_angle_beta 90.00
_cell_angle_gamma 120.00
_cell_formula_units_Z 2
_cell_length_a 15.4210(9)
_cell_length_b 15.4210(9)
_cell_length_c 11.4661(16)
_cell_measurement_reflns_used 0
_cell_measurement_temperature 200(2)
_cell_measurement_theta_max 0
_cell_measurement_theta_min 0
_cell_volume 2361.4(4)
_computing_cell_refinement 'Bruker SMART'
_computing_data_collection 'Bruker SMART'
_computing_data_reduction 'Bruker SAINT'
_computing_molecular_graphics 'Ortep-3 for Windows (Farrugia, 1997)'
_computing_publication_material 'WinGX publication routines (Farrugia, 1999)'
_computing_structure_refinement 'SHELXL-97 (Sheldrick, 1997)'
_computing_structure_solution 'SHELXS-86 (Sheldrick, 1986)'
_diffrn_ambient_temperature 200(2)
_diffrn_measured_fraction_theta_full 0.999
_diffrn_measured_fraction_theta_max 0.999
_diffrn_radiation_monochromator graphite
_diffrn_radiation_source 'fine-focus sealed tube'
_diffrn_radiation_type MoK\a
_diffrn_radiation_wavelength 0.71073
_diffrn_reflns_av_R_equivalents 0.0717
_diffrn_reflns_av_sigmaI/netI 0.0880
_diffrn_reflns_limit_h_max 15
_diffrn_reflns_limit_h_min -18
_diffrn_reflns_limit_k_max 18
_diffrn_reflns_limit_k_min -16
_diffrn_reflns_limit_l_max 12
_diffrn_reflns_limit_l_min -13
_diffrn_reflns_number 17772
_diffrn_reflns_theta_full 25.02
_diffrn_reflns_theta_max 25.02
_diffrn_reflns_theta_min 2.64
_exptl_absorpt_coefficient_mu 0.251
_exptl_absorpt_correction_T_max 0.9950
_exptl_absorpt_correction_T_min 0.9705
_exptl_absorpt_correction_type multi-scan
_exptl_crystal_colour colorless
_exptl_crystal_density_diffrn 1.266
_exptl_crystal_description prism
_exptl_crystal_F_000 934
_exptl_crystal_size_max 0.12
_exptl_crystal_size_mid 0.07
_exptl_crystal_size_min 0.02
_refine_diff_density_max 0.534
_refine_diff_density_min -0.257
_refine_diff_density_rms 0.058
_refine_ls_extinction_method none
_refine_ls_goodness_of_fit_ref 0.989
_refine_ls_hydrogen_treatment fixed
_refine_ls_matrix_type full
_refine_ls_number_parameters 187
_refine_ls_number_reflns 2789
_refine_ls_number_restraints 0
_refine_ls_restrained_S_all 0.989
_refine_ls_R_factor_all 0.1173
_refine_ls_R_factor_gt 0.0561
_refine_ls_shift/su_max 0.001
_refine_ls_shift/su_mean 0.000
_refine_ls_structure_factor_coef Fsqd
_refine_ls_weighting_details 'calc w=1/[\s^2^(Fo^2^)+(0.0783P)^2^+0.0000P] where P=(Fo^2^+2Fc^2^)/3'
_refine_ls_weighting_scheme calc
_refine_ls_wR_factor_gt 0.1375
_refine_ls_wR_factor_ref 0.1571
_reflns_number_gt 1534
_reflns_number_total 2789
_reflns_threshold_expression >2sigma(I)
_cod_data_source_file jo202502f_si_001_2.cif
_cod_data_source_block complex2a
_cod_database_code 4026982

loop_
_symmetry_equiv_pos_as_xyz
'x, y, z'
'-y, x-y, z'
'-x+y, -x, z'
'-x, -y, -z'
'y, -x+y, -z'
'x-y, x, -z'

loop_
_atom_site_label
_atom_site_type_symbol
_atom_site_fract_x
_atom_site_fract_y
_atom_site_fract_z
_atom_site_U_iso_or_equiv
_atom_site_adp_type
_atom_site_occupancy
_atom_site_symmetry_multiplicity
_atom_site_calc_flag
_atom_site_refinement_flags
C1 C 0.3836(3) 0.7749(2) 0.2073(3) 0.0376(9) Uani 1 1 d .
H1A H 0.4147 0.7831 0.1295 0.045 Uiso 1 1 calc R
H1B H 0.3335 0.7970 0.2021 0.045 Uiso 1 1 calc R
C2 C 0.4620(3) 0.8371(3) 0.2952(3) 0.0423(9) Uani 1 1 d .
H2A H 0.5139 0.8173 0.2996 0.051 Uiso 1 1 calc R
H2B H 0.4944 0.9091 0.2752 0.051 Uiso 1 1 calc R
C3 C 0.4632(3) 0.8580(2) 0.5034(3) 0.0339(8) Uani 1 1 d .
C4 C 0.4098(3) 0.8271(2) 0.6064(3) 0.0358(9) Uani 1 1 d .
H4 H 0.3400 0.7807 0.6048 0.043 Uiso 1 1 calc R
C5 C 0.4581(2) 0.8638(2) 0.7118(3) 0.0343(8) Uani 1 1 d .
H5 H 0.4218 0.8411 0.7828 0.041 Uiso 1 1 calc R
C6 C 0.5587(3) 0.9333(2) 0.7139(3) 0.0334(8) Uani 1 1 d .
C7 C 0.6106(3) 0.9655(3) 0.6095(3) 0.0426(10) Uani 1 1 d .
H7 H 0.6796 1.0149 0.6107 0.051 Uiso 1 1 calc R
C8 C 0.5639(3) 0.9271(3) 0.5041(3) 0.0429(10) Uani 1 1 d .
H8 H 0.6007 0.9481 0.4332 0.051 Uiso 1 1 calc R
C9 C 0.6152(3) 0.9802(3) 0.8239(3) 0.0366(9) Uani 1 1 d .
C10 C 0.6341(2) 0.9567(2) 1.0303(2) 0.0320(8) Uani 1 1 d .
C11 C 0.6635(3) 1.0501(3) 1.0755(3) 0.0384(9) Uani 1 1 d .
H11 H 0.6453 1.0932 1.0369 0.046 Uiso 1 1 calc R
C12 C 0.7196(3) 1.0816(3) 1.1777(3) 0.0425(9) Uani 1 1 d .
H12 H 0.7408 1.1466 1.2079 0.051 Uiso 1 1 calc R
C13 C 0.7444(3) 1.0187(3) 1.2349(3) 0.0449(10) Uani 1 1 d .
C14 C 0.7119(3) 0.9242(3) 1.1928(3) 0.0481(10) Uani 1 1 d .
H14 H 0.7265 0.8796 1.2343 0.058 Uiso 1 1 calc R
C15 C 0.6578(3) 0.8933(3) 1.0897(3) 0.0418(10) Uani 1 1 d .
H15 H 0.6368 0.8283 1.0598 0.050 Uiso 1 1 calc R
Cl1 Cl 0.81586(8) 1.05879(9) 1.36058(8) 0.0731(4) Uani 1 1 d .
N1 N 0.3333 0.6667 0.2438(3) 0.0320(12) Uani 1 3 d S
N2 N 0.5817(2) 0.92521(19) 0.9227(2) 0.0341(7) Uani 1 1 d .
H2 H 0.5252 0.8677 0.9202 0.041 Uiso 1 1 calc R
N3 N 0.6667 0.3333 0.0691(3) 0.0278(11) Uani 1 3 d S
O1 O 0.40838(16) 0.81688(16) 0.40277(17) 0.0405(6) Uani 1 1 d .
O2 O 0.68769(18) 1.06489(18) 0.82297(18) 0.0480(7) Uani 1 1 d .
O3 O 0.70344(16) 0.27692(15) 0.06785(17) 0.0347(6) Uani 1 1 d .

loop_
_atom_site_aniso_label
_atom_site_aniso_U_11
_atom_site_aniso_U_22
_atom_site_aniso_U_33
_atom_site_aniso_U_23
_atom_site_aniso_U_13
_atom_site_aniso_U_12
C1 0.046(2) 0.038(2) 0.0265(16) 0.0021(16) -0.0027(16) 0.0196(19)
C2 0.049(2) 0.041(2) 0.0283(18) -0.0014(16) 0.0015(17) 0.016(2)
C3 0.039(2) 0.027(2) 0.0303(17) -0.0028(16) -0.0056(17) 0.0123(19)
C4 0.034(2) 0.031(2) 0.0366(19) 0.0007(16) 0.0019(16) 0.0114(18)
C5 0.039(2) 0.030(2) 0.0287(17) 0.0029(16) 0.0044(16) 0.0134(19)
C6 0.038(2) 0.032(2) 0.0310(17) -0.0026(16) -0.0006(16) 0.0179(19)
C7 0.040(2) 0.035(2) 0.038(2) -0.0016(17) -0.0003(17) 0.0074(19)
C8 0.045(3) 0.039(2) 0.0316(18) 0.0008(16) 0.0036(17) 0.011(2)
C9 0.040(2) 0.030(2) 0.0377(19) -0.0008(17) 0.0000(17) 0.016(2)
C10 0.033(2) 0.030(2) 0.0289(17) 0.0003(16) 0.0008(15) 0.0126(17)
C11 0.052(2) 0.033(2) 0.0330(18) -0.0009(16) 0.0021(17) 0.0239(19)
C12 0.046(2) 0.033(2) 0.0383(19) -0.0034(17) 0.0044(18) 0.013(2)
C13 0.042(2) 0.051(3) 0.0309(19) -0.0035(18) -0.0026(17) 0.014(2)
C14 0.057(3) 0.045(3) 0.045(2) 0.0021(19) -0.0091(19) 0.028(2)
C15 0.055(3) 0.034(2) 0.0390(19) -0.0024(17) -0.0049(18) 0.024(2)
Cl1 0.0667(8) 0.0859(9) 0.0489(6) -0.0121(6) -0.0230(5) 0.0248(7)
N1 0.0342(18) 0.0342(18) 0.028(2) 0.000 0.000 0.0171(9)
N2 0.0345(17) 0.0288(17) 0.0295(14) 0.0007(13) -0.0031(13) 0.0086(14)
N3 0.0318(18) 0.0318(18) 0.020(2) 0.000 0.000 0.0159(9)
O1 0.0423(15) 0.0427(15) 0.0265(11) -0.0019(11) -0.0008(11) 0.0139(13)
O2 0.0519(17) 0.0350(16) 0.0371(13) 0.0029(12) -0.0051(12) 0.0067(14)
O3 0.0352(14) 0.0325(14) 0.0429(13) -0.0009(10) 0.0010(10) 0.0217(12)

loop_
_atom_type_symbol
_atom_type_description
_atom_type_scat_dispersion_real
_atom_type_scat_dispersion_imag
_atom_type_scat_source
C C 0.0033 0.0016 'International Tables Vol C Tables 4.2.6.8 and 6.1.1.4'
H H 0.0000 0.0000 'International Tables Vol C Tables 4.2.6.8 and 6.1.1.4'
N N 0.0061 0.0033 'International Tables Vol C Tables 4.2.6.8 and 6.1.1.4'
O O 0.0106 0.0060 'International Tables Vol C Tables 4.2.6.8 and 6.1.1.4'
Cl Cl 0.1484 0.1585 'International Tables Vol C Tables 4.2.6.8 and 6.1.1.4'

loop_
_geom_angle_atom_site_label_1
_geom_angle_atom_site_label_2
_geom_angle_atom_site_label_3
_geom_angle
_geom_angle_site_symmetry_1
_geom_angle_site_symmetry_3
C2 C1 N1 109.0(3) . .
C2 C1 H1A 109.9 . .
N1 C1 H1A 109.9 . .
C2 C1 H1B 109.9 . .
N1 C1 H1B 109.9 . .
H1A C1 H1B 108.3 . .
O1 C2 C1 104.4(3) . .
O1 C2 H2A 110.9 . .
C1 C2 H2A 110.9 . .
O1 C2 H2B 110.9 . .
C1 C2 H2B 110.9 . .
H2A C2 H2B 108.9 . .
C8 C3 C4 120.6(3) . .
C8 C3 O1 123.7(3) . .
C4 C3 O1 115.7(3) . .
C3 C4 C5 120.0(3) . .
C3 C4 H4 120.0 . .
C5 C4 H4 120.0 . .
C6 C5 C4 120.0(3) . .
C6 C5 H5 120.0 . .
C4 C5 H5 120.0 . .
C5 C6 C7 119.2(3) . .
C5 C6 C9 123.3(3) . .
C7 C6 C9 117.5(3) . .
C8 C7 C6 121.3(3) . .
C8 C7 H7 119.3 . .
C6 C7 H7 119.3 . .
C3 C8 C7 118.8(3) . .
C3 C8 H8 120.6 . .
C7 C8 H8 120.6 . .
O2 C9 N2 122.4(3) . .
O2 C9 C6 120.6(3) . .
N2 C9 C6 117.0(3) . .
C11 C10 C15 119.2(3) . .
C11 C10 N2 121.2(3) . .
C15 C10 N2 119.5(3) . .
C10 C11 C12 120.3(3) . .
C10 C11 H11 119.8 . .
C12 C11 H11 119.8 . .
C13 C12 C11 119.9(3) . .
C13 C12 H12 120.0 . .
C11 C12 H12 120.0 . .
C14 C13 C12 120.0(3) . .
C14 C13 Cl1 120.2(3) . .
C12 C13 Cl1 119.8(3) . .
C13 C14 C15 120.2(3) . .
C13 C14 H14 119.9 . .
C15 C14 H14 119.9 . .
C10 C15 C14 120.3(3) . .
C10 C15 H15 119.8 . .
C14 C15 H15 119.8 . .
C1 N1 C1 112.59(16) . 2_665
C1 N1 C1 112.59(16) . 3_565
C1 N1 C1 112.59(16) 2_665 3_565
C9 N2 C10 122.6(3) . .
C9 N2 H2 118.7 . .
C10 N2 H2 118.7 . .
O3 N3 O3 119.986(9) . 2_655
O3 N3 O3 119.986(9) . 3_665
O3 N3 O3 119.987(9) 2_655 3_665
C3 O1 C2 117.8(3) . .

loop_
_geom_bond_atom_site_label_1
_geom_bond_atom_site_label_2
_geom_bond_distance
_geom_bond_site_symmetry_2
C1 C2 1.495(4) .
C1 N1 1.506(3) .
C1 H1A 0.9900 .
C1 H1B 0.9900 .
C2 O1 1.430(3) .
C2 H2A 0.9900 .
C2 H2B 0.9900 .
C3 C8 1.376(5) .
C3 C4 1.381(4) .
C3 O1 1.382(3) .
C4 C5 1.384(4) .
C4 H4 0.9500 .
C5 C6 1.375(4) .
C5 H5 0.9500 .
C6 C7 1.386(4) .
C6 C9 1.498(4) .
C7 C8 1.380(4) .
C7 H7 0.9500 .
C8 H8 0.9500 .
C9 O2 1.222(4) .
C9 N2 1.353(4) .
C10 C11 1.377(4) .
C10 C15 1.381(4) .
C10 N2 1.420(4) .
C11 C12 1.392(4) .
C11 H11 0.9500 .
C12 C13 1.375(5) .
C12 H12 0.9500 .
C13 C14 1.371(5) .
C13 Cl1 1.729(3) .
C14 C15 1.387(4) .
C14 H14 0.9500 .
C15 H15 0.9500 .
N1 C1 1.506(3) 2_665
N1 C1 1.506(3) 3_565
N2 H2 0.8800 .
N3 O3 1.254(2) .
N3 O3 1.254(2) 2_655
N3 O3 1.254(2) 3_665
